data_1545275
loop_
_publ_author_name
'Zheng, Dan'
'Han, Li'
'Qu, Xiaodan'
'Chen, Xiu'
'Zhong, Jialiang'
'Bi, Xiaoxu'
'Liu, Jiang'
'Jiang, Yi'
'Jiang, Chenglin'
'Huang, Xueshi'

_publ_section_title
;
 Cytotoxic Fusicoccane-Type Diterpenoids from Streptomyces violascens
 Isolated from Ailuropoda melanoleuca Feces
;
_journal_name_full 'Journal of Natural Products'
_journal_paper_doi 10.1021/acs.jnatprod.6b00676
_journal_year 2017
_chemical_absolute_configuration ad
_chemical_formula_moiety 'C42 H61 Br O9'
_chemical_formula_sum 'C42 H61 Br O9'
_chemical_formula_weight 789.82
_chemical_name_systematic
; 
 ? 
;
_space_group_IT_number 19
_symmetry_cell_setting orthorhombic
_symmetry_space_group_name_Hall 'P 2ac 2ab'
_symmetry_space_group_name_H-M 'P 21 21 21'
_atom_sites_solution_hydrogens geom
_atom_sites_solution_primary direct
_atom_sites_solution_secondary difmap
_audit_creation_method SHELXL-97
_cell_angle_alpha 90.00
_cell_angle_beta 90.00
_cell_angle_gamma 90.00
_cell_formula_units_Z 8
_cell_length_a 10.274(2)
_cell_length_b 26.322(5)
_cell_length_c 30.561(6)
_cell_measurement_reflns_used 4272
_cell_measurement_temperature 296(2)
_cell_measurement_theta_max 17.65
_cell_measurement_theta_min 2.39
_cell_volume 8265(3)
_computing_cell_refinement 'Bruker SAINT'
_computing_data_collection 'Bruker APEX2'
_computing_data_reduction 'Bruker SAINT'
_computing_molecular_graphics 'Bruker SHELXTL'
_computing_publication_material 'Bruker SHELXTL'
_computing_structure_refinement 'SHELXL-97 (Sheldrick, 2008)'
_computing_structure_solution 'SHELXS-97 (Sheldrick, 2008)'
_diffrn_ambient_temperature 296(2)
_diffrn_measured_fraction_theta_full 0.995
_diffrn_measured_fraction_theta_max 0.995
_diffrn_measurement_device_type 'Bruker APEX-II CCD'
_diffrn_measurement_method '\f and \w scans'
_diffrn_radiation_monochromator graphite
_diffrn_radiation_source 'fine-focus sealed tube'
_diffrn_radiation_type MoK\a
_diffrn_radiation_wavelength 0.71073
_diffrn_reflns_av_R_equivalents 0.0688
_diffrn_reflns_av_sigmaI/netI 0.1882
_diffrn_reflns_limit_h_max 13
_diffrn_reflns_limit_h_min -8
_diffrn_reflns_limit_k_max 34
_diffrn_reflns_limit_k_min -33
_diffrn_reflns_limit_l_max 39
_diffrn_reflns_limit_l_min -30
_diffrn_reflns_number 40892
_diffrn_reflns_theta_full 27.50
_diffrn_reflns_theta_max 27.50
_diffrn_reflns_theta_min 1.33
_diffrn_standards_number 0
_exptl_absorpt_coefficient_mu 1.047
_exptl_absorpt_correction_T_max 0.7456
_exptl_absorpt_correction_T_min 0.6617
_exptl_absorpt_correction_type multi-scan
_exptl_absorpt_process_details SADABS
_exptl_crystal_colour colorless
_exptl_crystal_density_diffrn 1.270
_exptl_crystal_density_method 'not measured'
_exptl_crystal_description column
_exptl_crystal_F_000 3360
_exptl_crystal_size_max 0.19
_exptl_crystal_size_mid 0.15
_exptl_crystal_size_min 0.12
_refine_diff_density_max 0.306
_refine_diff_density_min -0.312
_refine_diff_density_rms 0.045
_refine_ls_abs_structure_details 'Flack H D (1983), Acta Cryst. A39, 876-881'
_refine_ls_abs_structure_Flack 0.013(7)
_refine_ls_extinction_method none
_refine_ls_goodness_of_fit_ref 0.912
_refine_ls_hydrogen_treatment constr
_refine_ls_matrix_type full
_refine_ls_number_parameters 937
_refine_ls_number_reflns 18362
_refine_ls_number_restraints 0
_refine_ls_restrained_S_all 0.912
_refine_ls_R_factor_all 0.2157
_refine_ls_R_factor_gt 0.0594
_refine_ls_shift/su_max 0.001
_refine_ls_shift/su_mean 0.000
_refine_ls_structure_factor_coef Fsqd
_refine_ls_weighting_details 'calc w=1/[\s^2^(Fo^2^)+(0.0307P)^2^+0.0000P] where P=(Fo^2^+2Fc^2^)/3'
_refine_ls_weighting_scheme calc
_refine_ls_wR_factor_gt 0.0939
_refine_ls_wR_factor_ref 0.1304
_reflns_number_gt 6831
_reflns_number_total 18362
_reflns_threshold_expression >2sigma(I)
_cod_data_source_file np6b00676_si_002.cif
_cod_data_source_block s736
_cod_database_code 1545275

loop_
_symmetry_equiv_pos_as_xyz
'x, y, z'
'-x+1/2, -y, z+1/2'
'-x, y+1/2, -z+1/2'
'x+1/2, -y+1/2, -z'

loop_
_atom_site_label
_atom_site_type_symbol
_atom_site_fract_x
_atom_site_fract_y
_atom_site_fract_z
_atom_site_U_iso_or_equiv
_atom_site_adp_type
_atom_site_occupancy
_atom_site_symmetry_multiplicity
_atom_site_calc_flag
_atom_site_refinement_flags
Br1 Br 0.05246(7) 0.60871(3) 0.00173(2) 0.0990(3) Uani 1 1 d .
Br2 Br -1.08352(7) 0.58268(3) 0.22229(2) 0.0941(2) Uani 1 1 d .
O1 O -0.3563(5) 0.49598(17) 0.14906(15) 0.1119(19) Uani 1 1 d .
O2 O -0.4076(4) 0.57779(13) 0.15769(11) 0.0631(10) Uani 1 1 d .
O3 O -0.5970(4) 0.72345(13) 0.21256(13) 0.0847(13) Uani 1 1 d .
H3A H -0.5473 0.7428 0.1997 0.127 Uiso 1 1 calc R
O4 O -0.8262(4) 0.69831(12) 0.24687(12) 0.0713(11) Uani 1 1 d .
H4A H -0.7792 0.7079 0.2268 0.107 Uiso 1 1 calc R
O5 O -0.9156(3) 0.59338(12) 0.48454(10) 0.0549(9) Uani 1 1 d .
O6 O -1.0911(4) 0.54386(13) 0.47697(11) 0.0642(11) Uani 1 1 d .
O7 O -1.3041(3) 0.58637(12) 0.51827(9) 0.0536(9) Uani 1 1 d .
H7A H -1.2678 0.5645 0.5036 0.080 Uiso 1 1 calc R
O8 O -1.1907(3) 0.65702(12) 0.49317(11) 0.0523(9) Uani 1 1 d .
O9 O -1.0742(5) 0.68469(18) 0.39483(13) 0.0994(15) Uani 1 1 d .
O10 O -0.6474(5) 0.49986(15) 0.06848(15) 0.117(2) Uani 1 1 d .
O11 O -0.6262(3) 0.58364(13) 0.06204(10) 0.0568(10) Uani 1 1 d .
O12 O -0.4878(3) 0.73903(12) 0.00453(12) 0.0688(11) Uani 1 1 d .
H12A H -0.4081 0.7397 0.0032 0.103 Uiso 1 1 calc R
O13 O -0.2424(3) 0.72046(12) -0.02082(10) 0.0594(10) Uani 1 1 d .
H13A H -0.1681 0.7308 -0.0249 0.089 Uiso 1 1 calc R
O14 O -0.0742(3) 0.61500(12) -0.25429(10) 0.0540(9) Uani 1 1 d .
O15 O 0.0900(4) 0.56214(14) -0.24616(13) 0.0777(12) Uani 1 1 d .
O16 O 0.3149(3) 0.59715(12) -0.28136(11) 0.0633(10) Uani 1 1 d .
H16A H 0.2711 0.5762 -0.2680 0.095 Uiso 1 1 calc R
O17 O 0.2163(3) 0.67227(12) -0.25722(10) 0.0465(9) Uani 1 1 d .
O18 O 0.0792(5) 0.70891(15) -0.16623(12) 0.0843(13) Uani 1 1 d .
C1' C -1.0304(5) 0.5757(2) 0.49711(17) 0.0473(13) Uani 1 1 d .
C1 C -0.5418(5) 0.61434(18) 0.21204(15) 0.0508(14) Uani 1 1 d .
H1A H -0.5952 0.6278 0.1881 0.061 Uiso 1 1 calc R
C2' C -1.0789(5) 0.60053(19) 0.53861(15) 0.0549(14) Uani 1 1 d .
H2'A H -1.0911 0.5735 0.5603 0.066 Uiso 1 1 calc R
C2 C -0.4406(5) 0.65485(18) 0.22388(17) 0.0616(15) Uani 1 1 d .
H2A H -0.3760 0.6417 0.2441 0.074 Uiso 1 1 calc R
H2B H -0.3971 0.6679 0.1980 0.074 Uiso 1 1 calc R
C3' C -1.2142(5) 0.6240(2) 0.52959(17) 0.0482(14) Uani 1 1 d .
C3 C -0.5256(6) 0.6953(2) 0.24535(19) 0.0623(16) Uani 1 1 d .
H3B H -0.4726 0.7183 0.2632 0.075 Uiso 1 1 calc R
C4 C -0.6193(5) 0.66449(17) 0.27443(17) 0.0516(14) Uani 1 1 d .
H4B H -0.5741 0.6597 0.3024 0.062 Uiso 1 1 calc R
C4' C -1.2729(6) 0.6544(2) 0.56704(16) 0.0602(16) Uani 1 1 d .
H4'A H -1.2079 0.6795 0.5760 0.072 Uiso 1 1 calc R
C5 C -0.7481(6) 0.6894(2) 0.2856(2) 0.0613(16) Uani 1 1 d .
C5' C -1.3939(6) 0.6838(2) 0.55157(17) 0.0692(17) Uani 1 1 d .
H5'A H -1.4628 0.6600 0.5445 0.083 Uiso 1 1 calc R
H5'B H -1.4245 0.7055 0.5751 0.083 Uiso 1 1 calc R
C6 C -0.8323(5) 0.65365(19) 0.31328(18) 0.0625(16) Uani 1 1 d .
H6A H -0.9113 0.6716 0.3213 0.075 Uiso 1 1 calc R
H6B H -0.8576 0.6250 0.2952 0.075 Uiso 1 1 calc R
C6' C -1.3642(6) 0.7161(2) 0.51167(18) 0.0674(17) Uani 1 1 d .
H6'A H -1.4471 0.7287 0.5002 0.081 Uiso 1 1 calc R
C7' C -1.3043(6) 0.6822(2) 0.47720(17) 0.0627(16) Uani 1 1 d .
H7'A H -1.3685 0.6560 0.4699 0.075 Uiso 1 1 calc R
C7 C -0.7716(5) 0.6334(2) 0.35423(18) 0.0596(16) Uani 1 1 d .
H7B H -0.7831 0.6529 0.3793 0.072 Uiso 1 1 calc R
C8 C -0.7037(5) 0.5911(2) 0.35902(16) 0.0502(14) Uani 1 1 d .
C8' C -1.2636(7) 0.7075(2) 0.43483(19) 0.0744(18) Uani 1 1 d .
H8'A H -1.2099 0.7370 0.4425 0.089 Uiso 1 1 calc R
C9 C -0.6503(5) 0.5721(2) 0.40276(17) 0.0585(15) Uani 1 1 d .
H9A H -0.5609 0.5849 0.4047 0.070 Uiso 1 1 calc R
C9' C -1.1815(7) 0.6729(2) 0.40616(19) 0.0699(19) Uani 1 1 d .
C10 C -0.6390(6) 0.51504(19) 0.39628(17) 0.0643(16) Uani 1 1 d .
H10A H -0.5756 0.5004 0.4161 0.077 Uiso 1 1 calc R
H10B H -0.7222 0.4983 0.4005 0.077 Uiso 1 1 calc R
C10' C -1.2407(7) 0.6230(2) 0.3920(2) 0.088(2) Uani 1 1 d .
H10C H -1.2152 0.5969 0.4128 0.105 Uiso 1 1 calc R
H10D H -1.3347 0.6260 0.3932 0.105 Uiso 1 1 calc R
C11 C -0.5941(6) 0.51117(19) 0.34924(17) 0.0676(17) Uani 1 1 d .
H11A H -0.6114 0.4775 0.3378 0.081 Uiso 1 1 calc R
H11B H -0.5014 0.5178 0.3472 0.081 Uiso 1 1 calc R
C11' C -1.2030(8) 0.6066(2) 0.3481(2) 0.122(3) Uani 1 1 d .
H11C H -1.2448 0.5749 0.3413 0.183 Uiso 1 1 calc R
H11D H -1.1102 0.6023 0.3468 0.183 Uiso 1 1 calc R
H11E H -1.2291 0.6319 0.3271 0.183 Uiso 1 1 calc R
C12 C -0.6709(5) 0.55118(18) 0.32365(16) 0.0480(14) Uani 1 1 d .
C12' C -1.3818(8) 0.7270(2) 0.4096(2) 0.128(3) Uani 1 1 d .
H12B H -1.3532 0.7439 0.3834 0.191 Uiso 1 1 calc R
H12C H -1.4294 0.7505 0.4275 0.191 Uiso 1 1 calc R
H12D H -1.4369 0.6990 0.4019 0.191 Uiso 1 1 calc R
C13 C -0.5844(5) 0.56858(17) 0.28499(15) 0.0511(14) Uani 1 1 d .
H13B H -0.5022 0.5797 0.2973 0.061 Uiso 1 1 calc R
H13F H -0.5659 0.5387 0.2675 0.061 Uiso 1 1 calc R
C13' C -1.2803(7) 0.7621(2) 0.52279(19) 0.099(2) Uani 1 1 d .
H13C H -1.2649 0.7816 0.4968 0.149 Uiso 1 1 calc R
H13D H -1.1987 0.7509 0.5347 0.149 Uiso 1 1 calc R
H13E H -1.3246 0.7828 0.5440 0.149 Uiso 1 1 calc R
C14' C -1.3041(6) 0.6217(2) 0.60734(17) 0.081(2) Uani 1 1 d .
H14A H -1.2268 0.6044 0.6167 0.122 Uiso 1 1 calc R
H14B H -1.3699 0.5973 0.6000 0.122 Uiso 1 1 calc R
H14C H -1.3351 0.6431 0.6305 0.122 Uiso 1 1 calc R
C14 C -0.6293(5) 0.61041(18) 0.25313(16) 0.0508(14) Uani 1 1 d .
H14D H -0.7194 0.6040 0.2442 0.061 Uiso 1 1 calc R
C15 C -0.7289(6) 0.73935(19) 0.30964(19) 0.085(2) Uani 1 1 d .
H15A H -0.6746 0.7613 0.2925 0.128 Uiso 1 1 calc R
H15B H -0.6883 0.7330 0.3374 0.128 Uiso 1 1 calc R
H15C H -0.8119 0.7553 0.3142 0.128 Uiso 1 1 calc R
C15' C -0.9810(6) 0.6379(3) 0.55743(18) 0.108(3) Uani 1 1 d .
H15D H -0.8996 0.6209 0.5622 0.161 Uiso 1 1 calc R
H15E H -1.0130 0.6509 0.5847 0.161 Uiso 1 1 calc R
H15F H -0.9685 0.6654 0.5373 0.161 Uiso 1 1 calc R
C16 C -0.7953(5) 0.52587(19) 0.30560(17) 0.0655(17) Uani 1 1 d .
H16B H -0.8490 0.5149 0.3295 0.098 Uiso 1 1 calc R
H16C H -0.7719 0.4971 0.2880 0.098 Uiso 1 1 calc R
H16D H -0.8424 0.5499 0.2881 0.098 Uiso 1 1 calc R
C17 C -0.7187(5) 0.5894(2) 0.44466(16) 0.0531(14) Uani 1 1 d .
H17A H -0.7208 0.6267 0.4446 0.064 Uiso 1 1 calc R
C18 C -0.6441(5) 0.5724(2) 0.48478(16) 0.0809(19) Uani 1 1 d .
H18A H -0.5568 0.5853 0.4834 0.121 Uiso 1 1 calc R
H18B H -0.6420 0.5360 0.4858 0.121 Uiso 1 1 calc R
H18C H -0.6863 0.5851 0.5106 0.121 Uiso 1 1 calc R
C19 C -0.8584(5) 0.5705(2) 0.44643(16) 0.0570(15) Uani 1 1 d .
H19A H -0.9054 0.5806 0.4203 0.068 Uiso 1 1 calc R
H19B H -0.8605 0.5338 0.4487 0.068 Uiso 1 1 calc R
C20 C -0.4819(5) 0.56481(19) 0.19647(16) 0.0597(16) Uani 1 1 d .
H20A H -0.4256 0.5506 0.2188 0.072 Uiso 1 1 calc R
H20B H -0.5491 0.5402 0.1895 0.072 Uiso 1 1 calc R
C21 C -0.3441(6) 0.5400(3) 0.1383(2) 0.0697(18) Uani 1 1 d .
C22 C -0.2544(6) 0.5578(3) 0.10341(18) 0.0590(16) Uani 1 1 d .
C23 C -0.2393(6) 0.6085(3) 0.09418(19) 0.0740(18) Uani 1 1 d .
H23A H -0.2893 0.6326 0.1087 0.089 Uiso 1 1 calc R
C24 C -0.1489(6) 0.6233(2) 0.0632(2) 0.0775(19) Uani 1 1 d .
H24A H -0.1383 0.6575 0.0566 0.093 Uiso 1 1 calc R
C25 C -0.0761(6) 0.5880(3) 0.04241(16) 0.0641(16) Uani 1 1 d .
C26 C -0.0933(7) 0.5381(3) 0.0512(2) 0.092(2) Uani 1 1 d .
H26A H -0.0434 0.5140 0.0366 0.110 Uiso 1 1 calc R
C27 C -0.1840(7) 0.5226(2) 0.0815(2) 0.089(2) Uani 1 1 d .
H27A H -0.1968 0.4882 0.0869 0.107 Uiso 1 1 calc R
C43 C -0.5027(4) 0.62721(17) 0.00805(15) 0.0426(13) Uani 1 1 d .
H43A H -0.4577 0.6440 0.0324 0.051 Uiso 1 1 calc R
C44 C -0.6112(5) 0.66248(18) -0.00732(16) 0.0542(14) Uani 1 1 d .
H44A H -0.6676 0.6456 -0.0282 0.065 Uiso 1 1 calc R
H44B H -0.6630 0.6744 0.0171 0.065 Uiso 1 1 calc R
C45 C -0.5372(5) 0.70571(19) -0.02855(17) 0.0537(14) Uani 1 1 d .
H45A H -0.5939 0.7244 -0.0487 0.064 Uiso 1 1 calc R
C46 C -0.4280(5) 0.67888(15) -0.05391(15) 0.0396(12) Uani 1 1 d .
H46A H -0.4645 0.6714 -0.0828 0.047 Uiso 1 1 calc R
C47 C -0.3031(5) 0.70897(19) -0.06265(17) 0.0503(14) Uani 1 1 d .
C48 C -0.2048(5) 0.67641(18) -0.08772(15) 0.0497(14) Uani 1 1 d .
H48A H -0.1291 0.6971 -0.0943 0.060 Uiso 1 1 calc R
H48B H -0.1764 0.6489 -0.0689 0.060 Uiso 1 1 calc R
C49 C -0.2559(5) 0.6539(2) -0.12997(16) 0.0516(14) Uani 1 1 d .
H49A H -0.2465 0.6737 -0.1550 0.062 Uiso 1 1 calc R
C50 C -0.3127(5) 0.6090(2) -0.13525(16) 0.0450(13) Uani 1 1 d .
C51 C -0.3550(5) 0.58797(18) -0.17984(15) 0.0469(13) Uani 1 1 d .
H51A H -0.4456 0.5984 -0.1842 0.056 Uiso 1 1 calc R
C52 C -0.3567(6) 0.53041(19) -0.17273(16) 0.0622(16) Uani 1 1 d .
H52A H -0.4133 0.5137 -0.1937 0.075 Uiso 1 1 calc R
H52B H -0.2699 0.5162 -0.1750 0.075 Uiso 1 1 calc R
C53 C -0.4092(5) 0.52557(17) -0.12659(15) 0.0560(15) Uani 1 1 d .
H53A H -0.3892 0.4924 -0.1145 0.067 Uiso 1 1 calc R
H53B H -0.5028 0.5304 -0.1262 0.067 Uiso 1 1 calc R
C54 C -0.3400(5) 0.56798(17) -0.10032(15) 0.0409(13) Uani 1 1 d .
C55 C -0.4355(5) 0.58197(16) -0.06291(13) 0.0419(12) Uani 1 1 d .
H55A H -0.5192 0.5887 -0.0764 0.050 Uiso 1 1 calc R
H55B H -0.4462 0.5518 -0.0451 0.050 Uiso 1 1 calc R
C56 C -0.4080(4) 0.62610(15) -0.03157(14) 0.0384(12) Uani 1 1 d .
H56A H -0.3183 0.6236 -0.0209 0.046 Uiso 1 1 calc R
C57 C -0.3314(6) 0.75898(17) -0.08658(15) 0.0625(17) Uani 1 1 d .
H57A H -0.2514 0.7771 -0.0911 0.094 Uiso 1 1 calc R
H57B H -0.3895 0.7793 -0.0693 0.094 Uiso 1 1 calc R
H57C H -0.3708 0.7518 -0.1144 0.094 Uiso 1 1 calc R
C58 C -0.2118(5) 0.54717(18) -0.08154(16) 0.0573(15) Uani 1 1 d .
H58A H -0.1678 0.5736 -0.0658 0.086 Uiso 1 1 calc R
H58B H -0.1575 0.5355 -0.1050 0.086 Uiso 1 1 calc R
H58C H -0.2302 0.5194 -0.0621 0.086 Uiso 1 1 calc R
C59 C -0.2791(5) 0.60595(19) -0.22030(15) 0.0504(13) Uani 1 1 d .
H59A H -0.2855 0.6431 -0.2218 0.060 Uiso 1 1 calc R
C60 C -0.3416(6) 0.5838(2) -0.26203(15) 0.0754(18) Uani 1 1 d .
H60A H -0.2936 0.5949 -0.2872 0.113 Uiso 1 1 calc R
H60B H -0.4300 0.5953 -0.2642 0.113 Uiso 1 1 calc R
H60C H -0.3401 0.5473 -0.2606 0.113 Uiso 1 1 calc R
C61 C -0.1379(5) 0.5921(2) -0.21720(16) 0.0626(16) Uani 1 1 d .
H61A H -0.1010 0.6049 -0.1902 0.075 Uiso 1 1 calc R
H61B H -0.1273 0.5555 -0.2179 0.075 Uiso 1 1 calc R
C62 C -0.5465(5) 0.57525(18) 0.02385(15) 0.0571(15) Uani 1 1 d .
H62A H -0.5963 0.5581 0.0013 0.069 Uiso 1 1 calc R
H62B H -0.4718 0.5544 0.0312 0.069 Uiso 1 1 calc R
C63 C -0.6759(6) 0.5415(3) 0.08057(19) 0.0639(17) Uani 1 1 d .
C64 C -0.7689(6) 0.5531(2) 0.11608(17) 0.0533(15) Uani 1 1 d .
C65 C -0.8063(6) 0.6016(2) 0.12591(17) 0.0652(17) Uani 1 1 d .
H65A H -0.7692 0.6288 0.1110 0.078 Uiso 1 1 calc R
C66 C -0.8998(6) 0.6108(2) 0.15810(18) 0.0705(17) Uani 1 1 d .
H66A H -0.9250 0.6438 0.1649 0.085 Uiso 1 1 calc R
C67 C -0.9534(6) 0.5706(3) 0.17936(16) 0.0637(16) Uani 1 1 d .
C68 C -0.9154(7) 0.5220(3) 0.1703(2) 0.096(2) Uani 1 1 d .
H68A H -0.9514 0.4946 0.1853 0.115 Uiso 1 1 calc R
C69 C -0.8234(7) 0.5145(2) 0.1388(2) 0.093(2) Uani 1 1 d .
H69A H -0.7969 0.4815 0.1327 0.111 Uiso 1 1 calc R
C70 C 0.0392(5) 0.5964(2) -0.26575(16) 0.0484(14) Uani 1 1 d .
C71 C 0.0977(5) 0.62095(19) -0.30572(15) 0.0471(13) Uani 1 1 d .
H71A H 0.1050 0.5951 -0.3286 0.057 Uiso 1 1 calc R
C72 C 0.2356(5) 0.6386(2) -0.29363(16) 0.0447(14) Uani 1 1 d .
C73 C 0.3065(5) 0.6662(2) -0.33018(17) 0.0577(15) Uani 1 1 d .
H73A H 0.2505 0.6942 -0.3398 0.069 Uiso 1 1 calc R
C74 C 0.4323(5) 0.6898(2) -0.31160(16) 0.0640(16) Uani 1 1 d .
H74A H 0.4910 0.6628 -0.3028 0.077 Uiso 1 1 calc R
H74B H 0.4748 0.7093 -0.3344 0.077 Uiso 1 1 calc R
C75 C 0.4067(6) 0.7244(2) -0.27236(17) 0.0622(16) Uani 1 1 d .
H75A H 0.4909 0.7336 -0.2596 0.075 Uiso 1 1 calc R
C76 C 0.3307(5) 0.69424(19) -0.23821(17) 0.0536(15) Uani 1 1 d .
H76A H 0.3863 0.6668 -0.2273 0.064 Uiso 1 1 calc R
C77 C 0.2819(5) 0.7250(2) -0.19938(17) 0.0568(15) Uani 1 1 d .
H77A H 0.2334 0.7541 -0.2111 0.068 Uiso 1 1 calc R
C78 C 0.1890(7) 0.6943(2) -0.17225(19) 0.0624(17) Uani 1 1 d .
C79 C 0.2346(6) 0.6472(2) -0.15170(18) 0.0792(19) Uani 1 1 d .
H79A H 0.3227 0.6525 -0.1413 0.095 Uiso 1 1 calc R
H79B H 0.2377 0.6208 -0.1738 0.095 Uiso 1 1 calc R
C80 C 0.1539(6) 0.6287(2) -0.11456(17) 0.089(2) Uani 1 1 d .
H80A H 0.1913 0.5981 -0.1030 0.134 Uiso 1 1 calc R
H80B H 0.0672 0.6218 -0.1247 0.134 Uiso 1 1 calc R
H80C H 0.1512 0.6541 -0.0921 0.134 Uiso 1 1 calc R
C81 C 0.3946(6) 0.7460(2) -0.17268(19) 0.101(2) Uani 1 1 d .
H81A H 0.3612 0.7663 -0.1491 0.152 Uiso 1 1 calc R
H81B H 0.4489 0.7666 -0.1911 0.152 Uiso 1 1 calc R
H81C H 0.4447 0.7184 -0.1610 0.152 Uiso 1 1 calc R
C82 C 0.3382(6) 0.7733(2) -0.28598(17) 0.0753(18) Uani 1 1 d .
H82A H 0.3902 0.7908 -0.3073 0.113 Uiso 1 1 calc R
H82B H 0.3264 0.7946 -0.2608 0.113 Uiso 1 1 calc R
H82C H 0.2549 0.7652 -0.2984 0.113 Uiso 1 1 calc R
C83 C 0.3343(6) 0.6334(2) -0.36999(17) 0.085(2) Uani 1 1 d .
H83A H 0.2546 0.6185 -0.3803 0.127 Uiso 1 1 calc R
H83B H 0.3943 0.6069 -0.3622 0.127 Uiso 1 1 calc R
H83C H 0.3715 0.6539 -0.3927 0.127 Uiso 1 1 calc R
C84 C 0.0135(5) 0.6644(2) -0.32333(17) 0.0751(18) Uani 1 1 d .
H84A H -0.0717 0.6518 -0.3302 0.113 Uiso 1 1 calc R
H84B H 0.0528 0.6782 -0.3492 0.113 Uiso 1 1 calc R
H84C H 0.0065 0.6906 -0.3015 0.113 Uiso 1 1 calc R

loop_
_atom_site_aniso_label
_atom_site_aniso_U_11
_atom_site_aniso_U_22
_atom_site_aniso_U_33
_atom_site_aniso_U_23
_atom_site_aniso_U_13
_atom_site_aniso_U_12
Br1 0.0724(5) 0.1535(7) 0.0711(4) 0.0059(5) 0.0192(4) -0.0253(5)
Br2 0.0790(5) 0.1281(6) 0.0750(4) -0.0024(4) 0.0292(4) 0.0064(5)
O1 0.145(5) 0.061(3) 0.130(4) -0.012(3) 0.081(4) -0.005(3)
O2 0.070(3) 0.065(2) 0.054(2) -0.003(2) 0.024(2) 0.007(2)
O3 0.073(3) 0.065(2) 0.116(3) 0.033(2) 0.026(3) 0.009(2)
O4 0.061(3) 0.076(3) 0.077(3) 0.015(2) 0.013(2) 0.017(2)
O5 0.044(2) 0.070(2) 0.050(2) -0.0158(18) 0.0095(19) -0.003(2)
O6 0.059(3) 0.061(2) 0.073(3) -0.017(2) 0.003(2) 0.002(2)
O7 0.043(2) 0.053(2) 0.065(2) -0.0032(18) 0.0071(18) -0.0081(19)
O8 0.057(3) 0.050(2) 0.050(2) 0.0015(19) 0.012(2) -0.004(2)
O9 0.088(4) 0.131(4) 0.080(3) -0.004(3) 0.029(3) -0.023(3)
O10 0.172(5) 0.048(3) 0.130(4) 0.000(3) 0.091(4) 0.003(3)
O11 0.070(3) 0.055(2) 0.045(2) -0.001(2) 0.0204(19) -0.005(2)
O12 0.058(2) 0.059(2) 0.089(3) -0.035(2) 0.010(2) -0.0115(19)
O13 0.046(2) 0.061(2) 0.072(3) -0.0123(19) -0.011(2) -0.0234(19)
O14 0.036(2) 0.070(2) 0.055(2) 0.0181(19) 0.0143(19) 0.006(2)
O15 0.049(3) 0.077(3) 0.107(3) 0.044(2) 0.018(2) 0.013(2)
O16 0.040(2) 0.062(2) 0.088(3) 0.010(2) 0.009(2) 0.0084(19)
O17 0.036(2) 0.056(2) 0.047(2) 0.0066(19) 0.0023(18) -0.0026(18)
O18 0.077(3) 0.098(3) 0.078(3) 0.024(2) 0.011(3) 0.022(3)
C1' 0.045(4) 0.056(4) 0.040(3) -0.001(3) 0.000(3) 0.011(3)
C1 0.047(3) 0.051(3) 0.055(3) 0.002(3) 0.016(3) -0.001(3)
C2' 0.045(4) 0.072(4) 0.048(3) -0.004(3) 0.005(3) -0.007(3)
C2 0.049(4) 0.061(3) 0.075(4) 0.004(3) 0.027(4) -0.004(3)
C3' 0.039(4) 0.051(3) 0.055(4) -0.003(3) 0.011(3) -0.002(3)
C3 0.059(4) 0.055(4) 0.073(4) -0.005(3) 0.011(4) -0.002(3)
C4 0.042(4) 0.045(3) 0.068(4) -0.002(3) 0.009(3) 0.002(3)
C4' 0.059(4) 0.065(4) 0.056(4) -0.006(3) 0.025(3) -0.002(3)
C5 0.047(4) 0.061(4) 0.076(4) -0.006(4) 0.009(4) 0.009(3)
C5' 0.065(5) 0.068(4) 0.074(4) -0.008(4) 0.026(4) 0.007(4)
C6 0.046(4) 0.058(4) 0.083(5) 0.003(3) 0.020(4) 0.016(3)
C6' 0.068(4) 0.060(4) 0.074(5) -0.003(4) 0.018(4) 0.014(3)
C7' 0.073(5) 0.054(4) 0.061(4) 0.007(3) 0.013(4) 0.009(3)
C7 0.045(4) 0.068(4) 0.066(4) 0.004(3) 0.013(3) 0.014(3)
C8 0.043(3) 0.055(4) 0.053(4) -0.003(3) 0.013(3) 0.002(3)
C8' 0.090(5) 0.062(4) 0.072(5) 0.014(4) 0.013(4) 0.010(4)
C9 0.046(3) 0.070(4) 0.059(4) -0.001(3) 0.011(3) 0.004(3)
C9' 0.080(5) 0.080(5) 0.049(4) 0.015(4) 0.001(4) 0.005(5)
C10 0.065(4) 0.070(4) 0.058(4) 0.009(3) 0.016(3) 0.019(3)
C10' 0.098(5) 0.078(5) 0.087(5) -0.013(4) 0.017(4) -0.008(4)
C11 0.068(4) 0.062(4) 0.073(4) 0.005(3) 0.023(4) 0.018(3)
C11' 0.203(9) 0.081(5) 0.082(5) -0.002(4) 0.003(6) -0.010(6)
C12 0.043(3) 0.050(3) 0.052(4) 0.001(3) 0.014(3) 0.005(3)
C12' 0.156(8) 0.107(5) 0.120(6) 0.055(5) 0.028(6) 0.067(6)
C13 0.045(3) 0.053(3) 0.055(3) -0.010(3) 0.020(3) 0.001(3)
C13' 0.123(6) 0.065(4) 0.109(5) -0.018(4) 0.032(5) 0.002(4)
C14' 0.081(5) 0.101(5) 0.063(4) 0.000(4) 0.036(4) 0.009(4)
C14 0.039(3) 0.055(3) 0.058(4) 0.003(3) 0.008(3) 0.005(3)
C15 0.088(5) 0.054(4) 0.115(5) -0.013(4) 0.023(4) 0.008(4)
C15' 0.067(5) 0.180(7) 0.076(4) -0.064(5) 0.005(4) -0.022(5)
C16 0.059(4) 0.062(4) 0.075(4) -0.003(3) 0.015(3) -0.011(3)
C17 0.047(4) 0.063(4) 0.049(4) -0.005(3) 0.005(3) 0.002(3)
C18 0.056(4) 0.132(5) 0.055(4) -0.014(4) -0.008(3) 0.003(4)
C19 0.047(4) 0.075(4) 0.049(4) -0.012(3) 0.014(3) -0.003(3)
C20 0.059(4) 0.063(4) 0.056(4) -0.001(3) 0.019(3) -0.002(3)
C21 0.070(5) 0.068(5) 0.072(5) -0.007(4) 0.021(4) -0.001(4)
C22 0.058(4) 0.073(5) 0.046(4) -0.017(4) 0.018(3) -0.009(4)
C23 0.073(5) 0.069(5) 0.079(5) -0.003(4) 0.018(4) 0.012(4)
C24 0.078(5) 0.082(5) 0.073(5) 0.002(4) 0.019(4) -0.011(4)
C25 0.050(4) 0.098(5) 0.044(4) -0.003(4) 0.011(3) -0.025(4)
C26 0.098(6) 0.089(5) 0.090(5) -0.018(4) 0.038(5) -0.002(5)
C27 0.112(6) 0.069(5) 0.087(5) -0.011(4) 0.055(5) -0.019(4)
C43 0.040(3) 0.044(3) 0.043(3) -0.007(3) 0.002(3) -0.007(3)
C44 0.041(3) 0.064(4) 0.058(4) -0.013(3) 0.006(3) 0.001(3)
C45 0.045(4) 0.049(3) 0.067(4) -0.006(3) 0.005(3) 0.004(3)
C46 0.028(3) 0.040(3) 0.051(3) -0.007(3) -0.002(3) -0.002(3)
C47 0.037(3) 0.055(4) 0.059(4) -0.010(3) 0.002(3) -0.009(3)
C48 0.042(4) 0.048(3) 0.059(4) -0.001(3) 0.002(3) -0.012(3)
C49 0.048(4) 0.058(4) 0.048(4) 0.005(3) 0.013(3) -0.006(3)
C50 0.036(3) 0.053(3) 0.046(3) -0.007(3) 0.010(3) -0.004(3)
C51 0.035(3) 0.059(4) 0.046(3) 0.006(3) 0.005(3) -0.004(3)
C52 0.067(4) 0.072(4) 0.048(4) -0.017(3) 0.013(3) -0.016(3)
C53 0.063(4) 0.051(3) 0.055(4) -0.020(3) 0.018(3) -0.018(3)
C54 0.043(3) 0.039(3) 0.040(3) -0.004(3) 0.007(3) -0.004(3)
C55 0.048(3) 0.038(3) 0.040(3) -0.002(3) 0.008(3) 0.000(3)
C56 0.026(3) 0.044(3) 0.045(3) -0.006(3) 0.001(3) -0.003(2)
C57 0.076(5) 0.041(3) 0.071(4) 0.000(3) 0.004(3) -0.008(3)
C58 0.053(4) 0.050(3) 0.068(4) 0.003(3) 0.013(3) 0.008(3)
C59 0.044(3) 0.068(4) 0.040(3) 0.003(3) 0.006(3) 0.003(3)
C60 0.065(4) 0.111(5) 0.050(4) -0.002(4) 0.001(3) 0.005(4)
C61 0.044(3) 0.089(4) 0.055(4) 0.023(3) 0.018(3) 0.003(3)
C62 0.065(4) 0.063(4) 0.044(3) -0.006(3) 0.021(3) 0.000(3)
C63 0.075(5) 0.056(4) 0.061(4) 0.002(4) 0.017(4) 0.008(4)
C64 0.062(4) 0.050(4) 0.048(4) 0.005(3) 0.012(3) 0.003(3)
C65 0.074(4) 0.065(4) 0.057(4) 0.000(3) 0.025(3) -0.002(4)
C66 0.078(5) 0.056(4) 0.078(4) 0.002(4) 0.024(4) 0.006(4)
C67 0.067(4) 0.083(5) 0.041(3) 0.001(4) 0.018(3) 0.001(4)
C68 0.117(7) 0.078(5) 0.092(5) 0.018(4) 0.049(5) -0.012(5)
C69 0.113(6) 0.060(4) 0.105(6) 0.009(4) 0.062(5) 0.005(4)
C70 0.030(3) 0.060(4) 0.055(4) 0.004(3) -0.002(3) -0.007(3)
C71 0.036(3) 0.058(3) 0.048(3) 0.006(3) 0.007(3) -0.002(3)
C72 0.033(3) 0.050(3) 0.051(4) 0.006(3) 0.009(3) -0.006(3)
C73 0.042(4) 0.074(4) 0.058(4) 0.003(3) 0.013(3) -0.003(3)
C74 0.044(4) 0.076(4) 0.072(4) 0.012(3) 0.013(3) -0.014(3)
C75 0.059(4) 0.063(4) 0.065(4) 0.009(3) -0.003(4) -0.019(3)
C76 0.043(4) 0.051(3) 0.067(4) 0.012(3) -0.008(3) -0.009(3)
C77 0.058(4) 0.054(4) 0.059(4) -0.002(3) -0.001(3) -0.004(3)
C78 0.059(5) 0.070(4) 0.059(4) -0.001(4) -0.004(4) 0.008(4)
C79 0.091(5) 0.079(5) 0.068(4) 0.022(4) 0.002(4) 0.009(4)
C80 0.102(6) 0.097(5) 0.070(5) 0.024(4) -0.006(4) -0.002(4)
C81 0.101(6) 0.117(5) 0.086(5) -0.012(4) -0.029(4) -0.045(5)
C82 0.074(4) 0.071(4) 0.081(4) 0.023(4) 0.014(4) -0.009(4)
C83 0.067(4) 0.115(5) 0.073(4) -0.015(4) 0.030(4) -0.007(4)
C84 0.048(4) 0.097(5) 0.081(4) 0.016(4) 0.006(3) -0.007(4)

loop_
_atom_type_symbol
_atom_type_description
_atom_type_scat_dispersion_real
_atom_type_scat_dispersion_imag
_atom_type_scat_source
C C 0.0033 0.0016 'International Tables Vol C Tables 4.2.6.8 and 6.1.1.4'
H H 0.0000 0.0000 'International Tables Vol C Tables 4.2.6.8 and 6.1.1.4'
O O 0.0106 0.0060 'International Tables Vol C Tables 4.2.6.8 and 6.1.1.4'
Br Br -0.2901 2.4595 'International Tables Vol C Tables 4.2.6.8 and 6.1.1.4'

loop_
_geom_angle_atom_site_label_1
_geom_angle_atom_site_label_2
_geom_angle_atom_site_label_3
_geom_angle
C21 O2 C20 116.6(4)
C3 O3 H3A 109.5
C5 O4 H4A 109.5
C1' O5 C19 116.9(4)
C3' O7 H7A 109.5
C7' O8 C3' 114.2(4)
C63 O11 C62 115.5(4)
C45 O12 H12A 109.5
C47 O13 H13A 109.5
C70 O14 C61 117.3(4)
C72 O16 H16A 109.5
C76 O17 C72 116.8(4)
O6 C1' O5 123.6(5)
O6 C1' C2' 123.8(5)
O5 C1' C2' 112.7(5)
C20 C1 C2 113.3(4)
C20 C1 C14 115.6(4)
C2 C1 C14 104.4(4)
C20 C1 H1A 107.7
C2 C1 H1A 107.7
C14 C1 H1A 107.7
C1' C2' C15' 112.3(5)
C1' C2' C3' 108.6(4)
C15' C2' C3' 113.8(4)
C1' C2' H2'A 107.3
C15' C2' H2'A 107.3
C3' C2' H2'A 107.3
C3 C2 C1 101.4(4)
C3 C2 H2A 111.5
C1 C2 H2A 111.5
C3 C2 H2B 111.5
C1 C2 H2B 111.5
H2A C2 H2B 109.3
O7 C3' O8 110.4(4)
O7 C3' C4' 107.2(4)
O8 C3' C4' 109.5(4)
O7 C3' C2' 110.8(4)
O8 C3' C2' 103.3(4)
C4' C3' C2' 115.6(4)
O3 C3 C2 110.5(4)
O3 C3 C4 110.7(5)
C2 C3 C4 103.8(4)
O3 C3 H3B 110.6
C2 C3 H3B 110.6
C4 C3 H3B 110.6
C5 C4 C3 116.6(4)
C5 C4 C14 115.3(4)
C3 C4 C14 106.2(4)
C5 C4 H4B 105.9
C3 C4 H4B 105.9
C14 C4 H4B 105.9
C3' C4' C14' 113.2(4)
C3' C4' C5' 110.7(4)
C14' C4' C5' 111.1(4)
C3' C4' H4'A 107.2
C14' C4' H4'A 107.2
C5' C4' H4'A 107.2
O4 C5 C4 111.8(4)
O4 C5 C15 109.0(4)
C4 C5 C15 111.7(5)
O4 C5 C6 103.8(5)
C4 C5 C6 110.6(4)
C15 C5 C6 109.6(5)
C6' C5' C4' 111.5(5)
C6' C5' H5'A 109.3
C4' C5' H5'A 109.3
C6' C5' H5'B 109.3
C4' C5' H5'B 109.3
H5'A C5' H5'B 108.0
C7 C6 C5 116.4(5)
C7 C6 H6A 108.2
C5 C6 H6A 108.2
C7 C6 H6B 108.2
C5 C6 H6B 108.2
H6A C6 H6B 107.3
C7' C6' C5' 108.1(4)
C7' C6' C13' 113.2(5)
C5' C6' C13' 112.3(5)
C7' C6' H6'A 107.6
C5' C6' H6'A 107.6
C13' C6' H6'A 107.6
O8 C7' C6' 111.6(4)
O8 C7' C8' 105.7(5)
C6' C7' C8' 116.7(5)
O8 C7' H7'A 107.5
C6' C7' H7'A 107.5
C8' C7' H7'A 107.5
C8 C7 C6 127.8(5)
C8 C7 H7B 116.1
C6 C7 H7B 116.1
C7 C8 C9 124.2(5)
C7 C8 C12 127.6(5)
C9 C8 C12 108.1(4)
C7' C8' C9' 112.6(5)
C7' C8' C12' 111.1(5)
C9' C8' C12' 110.6(5)
C7' C8' H8'A 107.4
C9' C8' H8'A 107.4
C12' C8' H8'A 107.4
C10 C9 C8 103.7(4)
C10 C9 C17 116.0(4)
C8 C9 C17 118.0(4)
C10 C9 H9A 106.1
C8 C9 H9A 106.1
C17 C9 H9A 106.1
O9 C9' C10' 120.9(6)
O9 C9' C8' 121.6(6)
C10' C9' C8' 117.6(6)
C11 C10 C9 102.3(4)
C11 C10 H10A 111.3
C9 C10 H10A 111.3
C11 C10 H10B 111.3
C9 C10 H10B 111.3
H10A C10 H10B 109.2
C11' C10' C9' 114.3(6)
C11' C10' H10C 108.7
C9' C10' H10C 108.7
C11' C10' H10D 108.7
C9' C10' H10D 108.7
H10C C10' H10D 107.6
C10 C11 C12 106.4(4)
C10 C11 H11A 110.5
C12 C11 H11A 110.5
C10 C11 H11B 110.5
C12 C11 H11B 110.5
H11A C11 H11B 108.6
C10' C11' H11C 109.5
C10' C11' H11D 109.5
H11C C11' H11D 109.5
C10' C11' H11E 109.5
H11C C11' H11E 109.5
H11D C11' H11E 109.5
C11 C12 C16 108.2(4)
C11 C12 C8 102.9(4)
C16 C12 C8 111.3(4)
C11 C12 C13 107.3(4)
C16 C12 C13 109.3(4)
C8 C12 C13 117.3(4)
C8' C12' H12B 109.5
C8' C12' H12C 109.5
H12B C12' H12C 109.5
C8' C12' H12D 109.5
H12B C12' H12D 109.5
H12C C12' H12D 109.5
C14 C13 C12 121.5(4)
C14 C13 H13B 107.0
C12 C13 H13B 107.0
C14 C13 H13F 107.0
C12 C13 H13F 107.0
H13B C13 H13F 106.7
C6' C13' H13C 109.5
C6' C13' H13D 109.5
H13C C13' H13D 109.5
C6' C13' H13E 109.5
H13C C13' H13E 109.5
H13D C13' H13E 109.5
C4' C14' H14A 109.5
C4' C14' H14B 109.5
H14A C14' H14B 109.5
C4' C14' H14C 109.5
H14A C14' H14C 109.5
H14B C14' H14C 109.5
C13 C14 C1 112.7(4)
C13 C14 C4 111.5(4)
C1 C14 C4 103.8(4)
C13 C14 H14D 109.6
C1 C14 H14D 109.6
C4 C14 H14D 109.6
C5 C15 H15A 109.5
C5 C15 H15B 109.5
H15A C15 H15B 109.5
C5 C15 H15C 109.5
H15A C15 H15C 109.5
H15B C15 H15C 109.5
C2' C15' H15D 109.5
C2' C15' H15E 109.5
H15D C15' H15E 109.5
C2' C15' H15F 109.5
H15D C15' H15F 109.5
H15E C15' H15F 109.5
C12 C16 H16B 109.5
C12 C16 H16C 109.5
H16B C16 H16C 109.5
C12 C16 H16D 109.5
H16B C16 H16D 109.5
H16C C16 H16D 109.5
C18 C17 C19 110.6(4)
C18 C17 C9 110.9(4)
C19 C17 C9 111.5(4)
C18 C17 H17A 107.9
C19 C17 H17A 107.9
C9 C17 H17A 107.9
C17 C18 H18A 109.5
C17 C18 H18B 109.5
H18A C18 H18B 109.5
C17 C18 H18C 109.5
H18A C18 H18C 109.5
H18B C18 H18C 109.5
O5 C19 C17 106.1(4)
O5 C19 H19A 110.5
C17 C19 H19A 110.5
O5 C19 H19B 110.5
C17 C19 H19B 110.5
H19A C19 H19B 108.7
O2 C20 C1 105.5(4)
O2 C20 H20A 110.6
C1 C20 H20A 110.6
O2 C20 H20B 110.6
C1 C20 H20B 110.6
H20A C20 H20B 108.8
O1 C21 O2 122.9(6)
O1 C21 C22 124.2(6)
O2 C21 C22 112.9(6)
C27 C22 C23 120.2(6)
C27 C22 C21 118.1(6)
C23 C22 C21 121.6(6)
C22 C23 C24 119.4(6)
C22 C23 H23A 120.3
C24 C23 H23A 120.3
C25 C24 C23 120.0(6)
C25 C24 H24A 120.0
C23 C24 H24A 120.0
C24 C25 C26 120.2(6)
C24 C25 Br1 119.8(5)
C26 C25 Br1 120.0(6)
C25 C26 C27 120.6(6)
C25 C26 H26A 119.7
C27 C26 H26A 119.7
C22 C27 C26 119.6(6)
C22 C27 H27A 120.2
C26 C27 H27A 120.2
C62 C43 C44 115.4(4)
C62 C43 C56 114.6(4)
C44 C43 C56 103.2(4)
C62 C43 H43A 107.7
C44 C43 H43A 107.7
C56 C43 H43A 107.7
C45 C44 C43 102.9(4)
C45 C44 H44A 111.2
C43 C44 H44A 111.2
C45 C44 H44B 111.2
C43 C44 H44B 111.2
H44A C44 H44B 109.1
O12 C45 C44 109.6(4)
O12 C45 C46 112.3(4)
C44 C45 C46 103.7(4)
O12 C45 H45A 110.4
C44 C45 H45A 110.4
C46 C45 H45A 110.4
C47 C46 C45 117.6(4)
C47 C46 C56 115.3(4)
C45 C46 C56 106.5(4)
C47 C46 H46A 105.5
C45 C46 H46A 105.5
C56 C46 H46A 105.5
O13 C47 C48 105.9(4)
O13 C47 C46 108.3(4)
C48 C47 C46 110.5(4)
O13 C47 C57 108.8(4)
C48 C47 C57 111.5(4)
C46 C47 C57 111.6(4)
C49 C48 C47 114.6(4)
C49 C48 H48A 108.6
C47 C48 H48A 108.6
C49 C48 H48B 108.6
C47 C48 H48B 108.6
H48A C48 H48B 107.6
C50 C49 C48 127.1(5)
C50 C49 H49A 116.4
C48 C49 H49A 116.4
C49 C50 C51 123.6(5)
C49 C50 C54 128.2(5)
C51 C50 C54 108.1(4)
C52 C51 C50 103.6(4)
C52 C51 C59 115.1(4)
C50 C51 C59 117.4(4)
C52 C51 H51A 106.7
C50 C51 H51A 106.7
C59 C51 H51A 106.7
C53 C52 C51 102.7(4)
C53 C52 H52A 111.2
C51 C52 H52A 111.2
C53 C52 H52B 111.2
C51 C52 H52B 111.2
H52A C52 H52B 109.1
C52 C53 C54 105.0(4)
C52 C53 H53A 110.8
C54 C53 H53A 110.8
C52 C53 H53B 110.8
C54 C53 H53B 110.8
H53A C53 H53B 108.8
C58 C54 C50 110.6(4)
C58 C54 C53 109.3(4)
C50 C54 C53 103.3(4)
C58 C54 C55 110.6(4)
C50 C54 C55 117.3(4)
C53 C54 C55 105.3(4)
C56 C55 C54 121.6(4)
C56 C55 H55A 106.9
C54 C55 H55A 106.9
C56 C55 H55B 106.9
C54 C55 H55B 106.9
H55A C55 H55B 106.7
C55 C56 C43 112.7(3)
C55 C56 C46 112.2(3)
C43 C56 C46 104.0(3)
C55 C56 H56A 109.3
C43 C56 H56A 109.3
C46 C56 H56A 109.3
C47 C57 H57A 109.5
C47 C57 H57B 109.5
H57A C57 H57B 109.5
C47 C57 H57C 109.5
H57A C57 H57C 109.5
H57B C57 H57C 109.5
C54 C58 H58A 109.5
C54 C58 H58B 109.5
H58A C58 H58B 109.5
C54 C58 H58C 109.5
H58A C58 H58C 109.5
H58B C58 H58C 109.5
C61 C59 C51 111.4(4)
C61 C59 C60 111.3(4)
C51 C59 C60 109.7(4)
C61 C59 H59A 108.1
C51 C59 H59A 108.1
C60 C59 H59A 108.1
C59 C60 H60A 109.5
C59 C60 H60B 109.5
H60A C60 H60B 109.5
C59 C60 H60C 109.5
H60A C60 H60C 109.5
H60B C60 H60C 109.5
O14 C61 C59 106.8(4)
O14 C61 H61A 110.4
C59 C61 H61A 110.4
O14 C61 H61B 110.4
C59 C61 H61B 110.4
H61A C61 H61B 108.6
O11 C62 C43 106.7(4)
O11 C62 H62A 110.4
C43 C62 H62A 110.4
O11 C62 H62B 110.4
C43 C62 H62B 110.4
H62A C62 H62B 108.6
O10 C63 O11 122.3(5)
O10 C63 C64 125.1(6)
O11 C63 C64 112.6(5)
C69 C64 C65 118.2(5)
C69 C64 C63 119.3(6)
C65 C64 C63 122.4(5)
C64 C65 C66 120.6(5)
C64 C65 H65A 119.7
C66 C65 H65A 119.7
C67 C66 C65 118.8(5)
C67 C66 H66A 120.6
C65 C66 H66A 120.6
C66 C67 C68 121.1(5)
C66 C67 Br2 119.0(5)
C68 C67 Br2 119.9(5)
C69 C68 C67 118.4(6)
C69 C68 H68A 120.8
C67 C68 H68A 120.8
C64 C69 C68 122.8(6)
C64 C69 H69A 118.6
C68 C69 H69A 118.6
O15 C70 O14 122.1(5)
O15 C70 C71 123.6(5)
O14 C70 C71 114.3(5)
C70 C71 C84 112.3(4)
C70 C71 C72 107.6(4)
C84 C71 C72 112.3(4)
C70 C71 H71A 108.2
C84 C71 H71A 108.2
C72 C71 H71A 108.2
O16 C72 O17 110.5(4)
O16 C72 C73 106.7(4)
O17 C72 C73 110.0(4)
O16 C72 C71 111.2(4)
O17 C72 C71 104.2(4)
C73 C72 C71 114.2(4)
C72 C73 C83 114.1(5)
C72 C73 C74 108.9(4)
C83 C73 C74 111.5(5)
C72 C73 H73A 107.3
C83 C73 H73A 107.3
C74 C73 H73A 107.3
C75 C74 C73 112.7(4)
C75 C74 H74A 109.1
C73 C74 H74A 109.1
C75 C74 H74B 109.1
C73 C74 H74B 109.1
H74A C74 H74B 107.8
C82 C75 C76 113.0(5)
C82 C75 C74 111.6(4)
C76 C75 C74 108.3(4)
C82 C75 H75A 107.9
C76 C75 H75A 107.9
C74 C75 H75A 107.9
O17 C76 C77 105.1(4)
O17 C76 C75 110.6(4)
C77 C76 C75 115.1(4)
O17 C76 H76A 108.6
C77 C76 H76A 108.6
C75 C76 H76A 108.6
C78 C77 C81 112.5(5)
C78 C77 C76 110.7(4)
C81 C77 C76 111.2(5)
C78 C77 H77A 107.4
C81 C77 H77A 107.4
C76 C77 H77A 107.4
O18 C78 C79 120.2(6)
O18 C78 C77 120.5(6)
C79 C78 C77 119.3(6)
C78 C79 C80 115.2(6)
C78 C79 H79A 108.5
C80 C79 H79A 108.5
C78 C79 H79B 108.5
C80 C79 H79B 108.5
H79A C79 H79B 107.5
C79 C80 H80A 109.5
C79 C80 H80B 109.5
H80A C80 H80B 109.5
C79 C80 H80C 109.5
H80A C80 H80C 109.5
H80B C80 H80C 109.5
C77 C81 H81A 109.5
C77 C81 H81B 109.5
H81A C81 H81B 109.5
C77 C81 H81C 109.5
H81A C81 H81C 109.5
H81B C81 H81C 109.5
C75 C82 H82A 109.5
C75 C82 H82B 109.5
H82A C82 H82B 109.5
C75 C82 H82C 109.5
H82A C82 H82C 109.5
H82B C82 H82C 109.5
C73 C83 H83A 109.5
C73 C83 H83B 109.5
H83A C83 H83B 109.5
C73 C83 H83C 109.5
H83A C83 H83C 109.5
H83B C83 H83C 109.5
C71 C84 H84A 109.5
C71 C84 H84B 109.5
H84A C84 H84B 109.5
C71 C84 H84C 109.5
H84A C84 H84C 109.5
H84B C84 H84C 109.5

loop_
_geom_bond_atom_site_label_1
_geom_bond_atom_site_label_2
_geom_bond_distance
Br1 C25 1.894(5)
Br2 C67 1.900(5)
O1 C21 1.212(6)
O2 C21 1.329(6)
O2 C20 1.451(5)
O3 C3 1.446(6)
O3 H3A 0.8200
O4 C5 1.448(6)
O4 H4A 0.8200
O5 C1' 1.325(6)
O5 C19 1.437(5)
O6 C1' 1.212(5)
O7 C3' 1.399(5)
O7 H7A 0.8200
O8 C7' 1.429(6)
O8 C3' 1.432(5)
O9 C9' 1.196(7)
O10 C63 1.194(6)
O11 C63 1.345(6)
O11 C62 1.443(5)
O12 C45 1.431(5)
O12 H12A 0.8200
O13 C47 1.454(5)
O13 H13A 0.8200
O14 C70 1.311(6)
O14 C61 1.440(5)
O15 C70 1.202(5)
O16 C72 1.413(5)
O16 H16A 0.8200
O17 C76 1.433(5)
O17 C72 1.436(5)
O18 C78 1.206(6)
C1' C2' 1.511(6)
C1 C20 1.518(6)
C1 C2 1.533(6)
C1 C14 1.548(6)
C1 H1A 0.9800
C2' C15' 1.520(7)
C2' C3' 1.546(6)
C2' H2'A 0.9800
C2 C3 1.526(6)
C2 H2A 0.9700
C2 H2B 0.9700
C3' C4' 1.520(6)
C3 C4 1.541(6)
C3 H3B 0.9800
C4 C5 1.515(6)
C4 C14 1.569(6)
C4 H4B 0.9800
C4' C14' 1.535(6)
C4' C5' 1.540(7)
C4' H4'A 0.9800
C5 C15 1.520(7)
C5 C6 1.533(7)
C5' C6' 1.517(6)
C5' H5'A 0.9700
C5' H5'B 0.9700
C6 C7 1.496(6)
C6 H6A 0.9700
C6 H6B 0.9700
C6' C7' 1.511(6)
C6' C13' 1.524(7)
C6' H6'A 0.9800
C7' C8' 1.514(7)
C7' H7'A 0.9800
C7 C8 1.322(6)
C7 H7B 0.9300
C8 C9 1.529(6)
C8 C12 1.545(6)
C8' C9' 1.519(8)
C8' C12' 1.529(9)
C8' H8'A 0.9800
C9 C10 1.520(6)
C9 C17 1.531(6)
C9 H9A 0.9800
C9' C10' 1.511(8)
C10 C11 1.513(6)
C10 H10A 0.9700
C10 H10B 0.9700
C10' C11' 1.464(7)
C10' H10C 0.9700
C10' H10D 0.9700
C11 C12 1.531(6)
C11 H11A 0.9700
C11 H11B 0.9700
C11' H11C 0.9600
C11' H11D 0.9600
C11' H11E 0.9600
C12 C16 1.543(7)
C12 C13 1.548(6)
C12' H12B 0.9600
C12' H12C 0.9600
C12' H12D 0.9600
C13 C14 1.541(6)
C13 H13B 0.9700
C13 H13F 0.9700
C13' H13C 0.9600
C13' H13D 0.9600
C13' H13E 0.9600
C14' H14A 0.9600
C14' H14B 0.9600
C14' H14C 0.9600
C14 H14D 0.9800
C15 H15A 0.9600
C15 H15B 0.9600
C15 H15C 0.9600
C15' H15D 0.9600
C15' H15E 0.9600
C15' H15F 0.9600
C16 H16B 0.9600
C16 H16C 0.9600
C16 H16D 0.9600
C17 C18 1.514(6)
C17 C19 1.520(6)
C17 H17A 0.9800
C18 H18A 0.9600
C18 H18B 0.9600
C18 H18C 0.9600
C19 H19A 0.9700
C19 H19B 0.9700
C20 H20A 0.9700
C20 H20B 0.9700
C21 C22 1.484(7)
C22 C27 1.353(7)
C22 C23 1.371(7)
C23 C24 1.383(7)
C23 H23A 0.9300
C24 C25 1.350(7)
C24 H24A 0.9300
C25 C26 1.354(7)
C26 C27 1.375(8)
C26 H26A 0.9300
C27 H27A 0.9300
C43 C62 1.519(6)
C43 C44 1.525(6)
C43 C56 1.553(6)
C43 H43A 0.9800
C44 C45 1.514(6)
C44 H44A 0.9700
C44 H44B 0.9700
C45 C46 1.536(6)
C45 H45A 0.9800
C46 C47 1.531(6)
C46 C56 1.561(5)
C46 H46A 0.9800
C47 C48 1.530(6)
C47 C57 1.534(6)
C48 C49 1.514(6)
C48 H48A 0.9700
C48 H48B 0.9700
C49 C50 1.328(6)
C49 H49A 0.9300
C50 C51 1.534(6)
C50 C54 1.544(6)
C51 C52 1.531(6)
C51 C59 1.537(6)
C51 H51A 0.9800
C52 C53 1.515(6)
C52 H52A 0.9700
C52 H52B 0.9700
C53 C54 1.548(6)
C53 H53A 0.9700
C53 H53B 0.9700
C54 C58 1.537(6)
C54 C55 1.551(6)
C55 C56 1.532(5)
C55 H55A 0.9700
C55 H55B 0.9700
C56 H56A 0.9800
C57 H57A 0.9600
C57 H57B 0.9600
C57 H57C 0.9600
C58 H58A 0.9600
C58 H58B 0.9600
C58 H58C 0.9600
C59 C61 1.498(6)
C59 C60 1.543(6)
C59 H59A 0.9800
C60 H60A 0.9600
C60 H60B 0.9600
C60 H60C 0.9600
C61 H61A 0.9700
C61 H61B 0.9700
C62 H62A 0.9700
C62 H62B 0.9700
C63 C64 1.478(7)
C64 C69 1.352(7)
C64 C65 1.367(6)
C65 C66 1.396(7)
C65 H65A 0.9300
C66 C67 1.358(7)
C66 H66A 0.9300
C67 C68 1.366(7)
C68 C69 1.364(8)
C68 H68A 0.9300
C69 H69A 0.9300
C70 C71 1.506(6)
C71 C84 1.532(6)
C71 C72 1.537(6)
C71 H71A 0.9800
C72 C73 1.518(6)
C73 C83 1.519(6)
C73 C74 1.543(7)
C73 H73A 0.9800
C74 C75 1.528(6)
C74 H74A 0.9700
C74 H74B 0.9700
C75 C82 1.524(7)
C75 C76 1.526(6)
C75 H75A 0.9800
C76 C77 1.521(6)
C76 H76A 0.9800
C77 C78 1.500(7)
C77 C81 1.520(7)
C77 H77A 0.9800
C78 C79 1.467(7)
C79 C80 1.487(7)
C79 H79A 0.9700
C79 H79B 0.9700
C80 H80A 0.9600
C80 H80B 0.9600
C80 H80C 0.9600
C81 H81A 0.9600
C81 H81B 0.9600
C81 H81C 0.9600
C82 H82A 0.9600
C82 H82B 0.9600
C82 H82C 0.9600
C83 H83A 0.9600
C83 H83B 0.9600
C83 H83C 0.9600
C84 H84A 0.9600
C84 H84B 0.9600
C84 H84C 0.9600

loop_
_geom_hbond_atom_site_label_D
_geom_hbond_atom_site_label_H
_geom_hbond_atom_site_label_A
_geom_hbond_distance_DH
_geom_hbond_distance_HA
_geom_hbond_distance_DA
_geom_hbond_angle_DHA
_geom_hbond_site_symmetry_A
O3 H3A O18 0.82 2.09 2.907(5) 179.1 4_465
O4 H4A O3 0.82 1.97 2.662(5) 142.3 .
O7 H7A O6 0.82 2.06 2.763(5) 143.2 .
O12 H12A O13 0.82 1.92 2.683(5) 153.8 .
O13 H13A O12 0.82 2.11 2.868(4) 153.8 4_565
O16 H16A O15 0.82 2.01 2.711(5) 142.9 .

loop_
_geom_torsion_atom_site_label_1
_geom_torsion_atom_site_label_2
_geom_torsion_atom_site_label_3
_geom_torsion_atom_site_label_4
_geom_torsion
C19 O5 C1' O6 -4.2(7)
C19 O5 C1' C2' 177.3(4)
O6 C1' C2' C15' 178.4(5)
O5 C1' C2' C15' -3.1(6)
O6 C1' C2' C3' -54.8(6)
O5 C1' C2' C3' 123.7(4)
C20 C1 C2 C3 -170.6(4)
C14 C1 C2 C3 -43.9(5)
C7' O8 C3' O7 59.2(5)
C7' O8 C3' C4' -58.6(5)
C7' O8 C3' C2' 177.6(4)
C1' C2' C3' O7 62.5(5)
C15' C2' C3' O7 -171.6(4)
C1' C2' C3' O8 -55.7(5)
C15' C2' C3' O8 70.1(5)
C1' C2' C3' C4' -175.3(4)
C15' C2' C3' C4' -49.4(6)
C1 C2 C3 O3 -76.1(5)
C1 C2 C3 C4 42.6(5)
O3 C3 C4 C5 -37.2(6)
C2 C3 C4 C5 -155.7(5)
O3 C3 C4 C14 92.9(5)
C2 C3 C4 C14 -25.6(5)
O7 C3' C4' C14' 59.0(6)
O8 C3' C4' C14' 178.8(4)
C2' C3' C4' C14' -65.1(6)
O7 C3' C4' C5' -66.5(5)
O8 C3' C4' C5' 53.3(6)
C2' C3' C4' C5' 169.5(4)
C3 C4 C5 O4 63.0(6)
C14 C4 C5 O4 -62.6(6)
C3 C4 C5 C15 -59.4(7)
C14 C4 C5 C15 174.9(4)
C3 C4 C5 C6 178.2(5)
C14 C4 C5 C6 52.5(6)
C3' C4' C5' C6' -53.3(6)
C14' C4' C5' C6' -179.9(4)
O4 C5 C6 C7 174.5(4)
C4 C5 C6 C7 54.5(6)
C15 C5 C6 C7 -69.1(6)
C4' C5' C6' C7' 53.5(6)
C4' C5' C6' C13' -72.2(6)
C3' O8 C7' C6' 61.6(5)
C3' O8 C7' C8' -170.6(4)
C5' C6' C7' O8 -56.7(6)
C13' C6' C7' O8 68.4(6)
C5' C6' C7' C8' -178.3(5)
C13' C6' C7' C8' -53.2(7)
C5 C6 C7 C8 -90.5(7)
C6 C7 C8 C9 -177.1(5)
C6 C7 C8 C12 -0.9(9)
O8 C7' C8' C9' 44.1(6)
C6' C7' C8' C9' 168.8(5)
O8 C7' C8' C12' 168.8(5)
C6' C7' C8' C12' -66.5(7)
C7 C8 C9 C10 154.4(5)
C12 C8 C9 C10 -22.3(5)
C7 C8 C9 C17 24.6(7)
C12 C8 C9 C17 -152.2(4)
C7' C8' C9' O9 -121.8(6)
C12' C8' C9' O9 113.2(7)
C7' C8' C9' C10' 58.6(7)
C12' C8' C9' C10' -66.3(7)
C8 C9 C10 C11 37.8(5)
C17 C9 C10 C11 168.9(5)
O9 C9' C10' C11' -34.4(9)
C8' C9' C10' C11' 145.1(6)
C9 C10 C11 C12 -40.5(6)
C10 C11 C12 C16 -91.8(5)
C10 C11 C12 C8 26.1(5)
C10 C11 C12 C13 150.4(4)
C7 C8 C12 C11 -178.7(5)
C9 C8 C12 C11 -2.0(5)
C7 C8 C12 C16 -63.0(7)
C9 C8 C12 C16 113.7(5)
C7 C8 C12 C13 63.9(7)
C9 C8 C12 C13 -119.5(5)
C11 C12 C13 C14 -177.7(4)
C16 C12 C13 C14 65.2(5)
C8 C12 C13 C14 -62.6(6)
C12 C13 C14 C1 -168.5(4)
C12 C13 C14 C4 75.3(5)
C20 C1 C14 C13 32.1(6)
C2 C1 C14 C13 -93.1(5)
C20 C1 C14 C4 152.9(4)
C2 C1 C14 C4 27.7(5)
C5 C4 C14 C13 -108.9(5)
C3 C4 C14 C13 120.3(4)
C5 C4 C14 C1 129.5(5)
C3 C4 C14 C1 -1.3(5)
C10 C9 C17 C18 62.9(6)
C8 C9 C17 C18 -173.2(5)
C10 C9 C17 C19 -60.8(6)
C8 C9 C17 C19 63.1(6)
C1' O5 C19 C17 -168.7(4)
C18 C17 C19 O5 61.9(5)
C9 C17 C19 O5 -174.2(4)
C21 O2 C20 C1 179.2(5)
C2 C1 C20 O2 -60.6(5)
C14 C1 C20 O2 178.9(4)
C20 O2 C21 O1 7.2(9)
C20 O2 C21 C22 -170.8(4)
O1 C21 C22 C27 1.7(10)
O2 C21 C22 C27 179.7(6)
O1 C21 C22 C23 -176.4(7)
O2 C21 C22 C23 1.6(8)
C27 C22 C23 C24 -1.8(10)
C21 C22 C23 C24 176.3(5)
C22 C23 C24 C25 -0.3(9)
C23 C24 C25 C26 1.5(9)
C23 C24 C25 Br1 -177.4(5)
C24 C25 C26 C27 -0.6(10)
Br1 C25 C26 C27 178.3(5)
C23 C22 C27 C26 2.6(10)
C21 C22 C27 C26 -175.4(6)
C25 C26 C27 C22 -1.5(11)
C62 C43 C44 C45 -169.6(4)
C56 C43 C44 C45 -43.8(4)
C43 C44 C45 O12 -78.8(4)
C43 C44 C45 C46 41.3(5)
O12 C45 C46 C47 -35.7(6)
C44 C45 C46 C47 -154.0(4)
O12 C45 C46 C56 95.3(4)
C44 C45 C46 C56 -23.0(5)
C45 C46 C47 O13 63.9(5)
C56 C46 C47 O13 -63.1(5)
C45 C46 C47 C48 179.4(4)
C56 C46 C47 C48 52.5(5)
C45 C46 C47 C57 -55.8(6)
C56 C46 C47 C57 177.3(4)
O13 C47 C48 C49 171.9(4)
C46 C47 C48 C49 54.9(6)
C57 C47 C48 C49 -69.9(5)
C47 C48 C49 C50 -91.4(6)
C48 C49 C50 C51 -176.5(4)
C48 C49 C50 C54 -0.8(9)
C49 C50 C51 C52 155.9(5)
C54 C50 C51 C52 -20.6(5)
C49 C50 C51 C59 27.8(7)
C54 C50 C51 C59 -148.7(4)
C50 C51 C52 C53 38.0(5)
C59 C51 C52 C53 167.5(4)
C51 C52 C53 C54 -41.9(5)
C49 C50 C54 C58 -64.0(6)
C51 C50 C54 C58 112.2(4)
C49 C50 C54 C53 179.2(5)
C51 C50 C54 C53 -4.6(5)
C49 C50 C54 C55 64.0(7)
C51 C50 C54 C55 -119.8(4)
C52 C53 C54 C58 -89.2(5)
C52 C53 C54 C50 28.5(5)
C52 C53 C54 C55 152.1(4)
C58 C54 C55 C56 67.5(5)
C50 C54 C55 C56 -60.5(6)
C53 C54 C55 C56 -174.6(4)
C54 C55 C56 C43 -169.7(4)
C54 C55 C56 C46 73.3(5)
C62 C43 C56 C55 33.4(5)
C44 C43 C56 C55 -92.9(4)
C62 C43 C56 C46 155.2(4)
C44 C43 C56 C46 28.8(4)
C47 C46 C56 C55 -109.3(4)
C45 C46 C56 C55 118.4(4)
C47 C46 C56 C43 128.6(4)
C45 C46 C56 C43 -3.7(5)
C52 C51 C59 C61 -62.1(6)
C50 C51 C59 C61 60.2(6)
C52 C51 C59 C60 61.6(5)
C50 C51 C59 C60 -176.0(4)
C70 O14 C61 C59 -160.4(4)
C51 C59 C61 O14 -174.4(4)
C60 C59 C61 O14 62.8(5)
C63 O11 C62 C43 179.2(4)
C44 C43 C62 O11 -63.8(5)
C56 C43 C62 O11 176.4(4)
C62 O11 C63 O10 5.9(8)
C62 O11 C63 C64 -173.1(4)
O10 C63 C64 C69 3.3(10)
O11 C63 C64 C69 -177.7(6)
O10 C63 C64 C65 -174.0(6)
O11 C63 C64 C65 4.9(8)
C69 C64 C65 C66 -0.9(9)
C63 C64 C65 C66 176.4(5)
C64 C65 C66 C67 -0.3(9)
C65 C66 C67 C68 1.3(9)
C65 C66 C67 Br2 -178.6(4)
C66 C67 C68 C69 -1.0(10)
Br2 C67 C68 C69 178.9(5)
C65 C64 C69 C68 1.3(10)
C63 C64 C69 C68 -176.2(6)
C67 C68 C69 C64 -0.3(11)
C61 O14 C70 O15 -0.8(7)
C61 O14 C70 C71 177.9(4)
O15 C70 C71 C84 -178.7(5)
O14 C70 C71 C84 2.6(6)
O15 C70 C71 C72 -54.7(6)
O14 C70 C71 C72 126.6(4)
C76 O17 C72 O16 59.3(5)
C76 O17 C72 C73 -58.2(5)
C76 O17 C72 C71 178.9(4)
C70 C71 C72 O16 61.4(5)
C84 C71 C72 O16 -174.5(4)
C70 C71 C72 O17 -57.7(5)
C84 C71 C72 O17 66.4(5)
C70 C71 C72 C73 -177.8(4)
C84 C71 C72 C73 -53.7(6)
O16 C72 C73 C83 58.9(6)
O17 C72 C73 C83 178.8(4)
C71 C72 C73 C83 -64.5(6)
O16 C72 C73 C74 -66.5(5)
O17 C72 C73 C74 53.4(5)
C71 C72 C73 C74 170.2(4)
C72 C73 C74 C75 -55.0(6)
C83 C73 C74 C75 178.2(4)
C73 C74 C75 C82 -70.4(5)
C73 C74 C75 C76 54.5(6)
C72 O17 C76 C77 -176.7(4)
C72 O17 C76 C75 58.4(5)
C82 C75 C76 O17 70.6(5)
C74 C75 C76 O17 -53.5(6)
C82 C75 C76 C77 -48.4(6)
C74 C75 C76 C77 -172.5(5)
O17 C76 C77 C78 47.7(5)
C75 C76 C77 C78 169.7(5)
O17 C76 C77 C81 173.6(4)
C75 C76 C77 C81 -64.4(6)
C81 C77 C78 O18 113.7(6)
C76 C77 C78 O18 -121.2(6)
C81 C77 C78 C79 -64.0(7)
C76 C77 C78 C79 61.1(7)
O18 C78 C79 C80 -17.2(8)
C77 C78 C79 C80 160.6(5)
